data_4329639
loop_
_publ_author_name
'Guoqi Zhang'
'Brian L. Scott'
'Ruilian Wu'
'L. A. Pete Silks'
'Susan K. Hanson'

_publ_section_title
;
 Aerobic Oxidation Reactions Catalyzed by Vanadium Complexes of
 Bis(Phenolate) Ligands
;
_journal_name_full 'Inorganic Chemistry'
_journal_page_first 7354
_journal_page_last 7361
_journal_paper_doi 10.1021/ic3007525
_journal_volume 51
_journal_year 2012
_chemical_formula_sum 'C24 H30 N O4 V'
_chemical_formula_weight 447.43
_chemical_name_systematic
; 
 ? 
;
_space_group_IT_number 14
_symmetry_cell_setting monoclinic
_symmetry_space_group_name_Hall '-P 2yn'
_symmetry_space_group_name_H-M 'P 1 21/n 1'
_atom_sites_solution_hydrogens geom
_atom_sites_solution_primary direct
_atom_sites_solution_secondary difmap
_audit_creation_method SHELXL-97
_cell_angle_alpha 90.00
_cell_angle_beta 94.664(3)
_cell_angle_gamma 90.00
_cell_formula_units_Z 8
_cell_length_a 18.394(5)
_cell_length_b 11.734(3)
_cell_length_c 21.344(6)
_cell_measurement_temperature 120(1)
_cell_volume 4592(2)
_computing_cell_refinement 'SAINT+, v. 7.66a (Bruker AXS, 2009)'
_computing_data_collection 'APEX II, v. 7.0 (Bruker AXS, 2009)'
_computing_data_reduction 'SAINT+, v. 7.66a (Bruker AXS, 2009)'
_computing_molecular_graphics 'SHELXTL, v. 6.14, (Bruker AXS, 2000)'
_computing_publication_material 'SHELXTL, v. 6.14, (Bruker AXS, 2000)'
_computing_structure_refinement 'SHELXL-97 (Sheldrick, 1997)'
_computing_structure_solution 'SHELXS-97 (Sheldrick, 1990)'
_diffrn_ambient_temperature 120(1)
_diffrn_measured_fraction_theta_full 1.000
_diffrn_measured_fraction_theta_max 0.995
_diffrn_measurement_device_type 'Bruker D8 with APEXII CCD'
_diffrn_measurement_method '\w scans'
_diffrn_radiation_monochromator graphite
_diffrn_radiation_source 'fine-focus sealed tube'
_diffrn_radiation_type MoK\a
_diffrn_radiation_wavelength 0.71073
_diffrn_reflns_av_R_equivalents 0.1608
_diffrn_reflns_av_sigmaI/netI 0.1394
_diffrn_reflns_limit_h_max 21
_diffrn_reflns_limit_h_min -21
_diffrn_reflns_limit_k_max 14
_diffrn_reflns_limit_k_min -14
_diffrn_reflns_limit_l_max 25
_diffrn_reflns_limit_l_min -25
_diffrn_reflns_number 41219
_diffrn_reflns_theta_full 25.00
_diffrn_reflns_theta_max 25.22
_diffrn_reflns_theta_min 1.91
_diffrn_standards_decay_% 0
_diffrn_standards_interval_count 0
_diffrn_standards_interval_time 0
_diffrn_standards_number 0
_exptl_absorpt_coefficient_mu 0.461
_exptl_absorpt_correction_T_max 0.9299
_exptl_absorpt_correction_T_min 0.9217
_exptl_absorpt_correction_type multi-scan
_exptl_absorpt_process_details 'SADABS v. 1 (Sheldrick, 2008)'
_exptl_crystal_colour dark
_exptl_crystal_density_diffrn 1.295
_exptl_crystal_description block
_exptl_crystal_F_000 1888
_exptl_crystal_size_max 0.18
_exptl_crystal_size_mid 0.18
_exptl_crystal_size_min 0.16
_refine_diff_density_max 0.720
_refine_diff_density_min -0.548
_refine_diff_density_rms 0.093
_refine_ls_extinction_coef 0.0021(4)
_refine_ls_extinction_expression Fc^*^=kFc[1+0.001xFc^2^\l^3^/sin(2\q)]^-1/4^
_refine_ls_extinction_method SHELXL
_refine_ls_goodness_of_fit_ref 1.005
_refine_ls_hydrogen_treatment constr
_refine_ls_matrix_type full
_refine_ls_number_parameters 556
_refine_ls_number_reflns 8220
_refine_ls_number_restraints 0
_refine_ls_restrained_S_all 1.005
_refine_ls_R_factor_all 0.1654
_refine_ls_R_factor_gt 0.0666
_refine_ls_shift/su_max 0.001
_refine_ls_shift/su_mean 0.000
_refine_ls_structure_factor_coef Fsqd
_refine_ls_weighting_details 'calc w=1/[\s^2^(Fo^2^)+(0.0900P)^2^+0.0000P] where P=(Fo^2^+2Fc^2^)/3'
_refine_ls_weighting_scheme calc
_refine_ls_wR_factor_gt 0.1517
_refine_ls_wR_factor_ref 0.1978
_reflns_number_gt 3958
_reflns_number_total 8220
_reflns_threshold_expression >2sigma(I)
_cod_data_source_file ic3007525_si_002_1.cif
_cod_data_source_block apx851
_cod_original_sg_symbol_H-M 'P 21/n'
_cod_database_code 4329639

loop_
_symmetry_equiv_pos_as_xyz
'x, y, z'
'-x+1/2, y+1/2, -z+1/2'
'-x, -y, -z'
'x-1/2, -y-1/2, z-1/2'

loop_
_atom_site_label
_atom_site_type_symbol
_atom_site_fract_x
_atom_site_fract_y
_atom_site_fract_z
_atom_site_U_iso_or_equiv
_atom_site_adp_type
_atom_site_occupancy
_atom_site_symmetry_multiplicity
_atom_site_calc_flag
_atom_site_refinement_flags
V1 V 0.88249(5) 0.56753(8) 0.22308(4) 0.0305(3) Uani 1 1 d .
V2 V 0.12389(5) 0.08672(8) 0.31084(4) 0.0331(3) Uani 1 1 d .
N1 N 0.9918(2) 0.4770(4) 0.23759(19) 0.0288(11) Uani 1 1 d .
N2 N 0.0438(2) -0.0051(4) 0.24065(19) 0.0313(11) Uani 1 1 d .
O1 O 0.85240(19) 0.4643(3) 0.18027(16) 0.0346(9) Uani 1 1 d .
O2 O 0.93633(18) 0.6619(3) 0.17521(15) 0.0322(9) Uani 1 1 d .
O3 O 0.88228(18) 0.5448(3) 0.30711(16) 0.0342(9) Uani 1 1 d .
O4 O 0.81305(18) 0.6711(3) 0.22188(16) 0.0346(9) Uani 1 1 d .
O5 O 0.17897(19) -0.0167(3) 0.30815(17) 0.0389(10) Uani 1 1 d .
O6 O 0.12928(17) 0.1804(3) 0.24224(16) 0.0321(9) Uani 1 1 d .
O7 O 0.05143(19) 0.0621(3) 0.36230(16) 0.0392(10) Uani 1 1 d .
O8 O 0.16873(19) 0.1864(3) 0.36277(16) 0.0361(10) Uani 1 1 d .
C1 C 0.9817(3) 0.6363(5) 0.1293(2) 0.0306(13) Uani 1 1 d .
C2 C 0.9880(3) 0.7171(5) 0.0824(2) 0.0335(14) Uani 1 1 d .
H2 H 0.9619 0.7848 0.0838 0.040 Uiso 1 1 calc R
C3 C 1.0323(3) 0.6996(5) 0.0332(2) 0.0354(14) Uani 1 1 d .
C4 C 1.0724(3) 0.5987(5) 0.0321(2) 0.0322(14) Uani 1 1 d .
C5 C 1.0661(3) 0.5201(5) 0.0800(2) 0.0341(14) Uani 1 1 d .
H5 H 1.0934 0.4535 0.0794 0.041 Uiso 1 1 calc R
C6 C 1.0210(3) 0.5355(5) 0.1289(2) 0.0314(14) Uani 1 1 d .
C7 C 1.0331(3) 0.7856(5) -0.0184(2) 0.0413(15) Uani 1 1 d .
H7A H 1.0101 0.7540 -0.0565 0.062 Uiso 1 1 calc R
H7B H 1.0826 0.8054 -0.0247 0.062 Uiso 1 1 calc R
H7C H 1.0071 0.8525 -0.0072 0.062 Uiso 1 1 calc R
C8 C 1.1213(3) 0.5745(5) -0.0200(2) 0.0429(16) Uani 1 1 d .
H8A H 1.1622 0.6255 -0.0164 0.064 Uiso 1 1 calc R
H8B H 1.0943 0.5854 -0.0600 0.064 Uiso 1 1 calc R
H8C H 1.1383 0.4972 -0.0167 0.064 Uiso 1 1 calc R
C9 C 1.0129(3) 0.4373(4) 0.1749(2) 0.0345(14) Uani 1 1 d .
C10 C 1.0483(3) 0.5531(4) 0.2701(2) 0.0309(13) Uani 1 1 d .
H10A H 1.0300 0.5800 0.3088 0.037 Uiso 1 1 calc R
H10B H 1.0543 0.6191 0.2437 0.037 Uiso 1 1 calc R
C11 C 1.1223(3) 0.5005(5) 0.2859(3) 0.0475(17) Uani 1 1 d .
H11A H 1.1175 0.4353 0.3131 0.057 Uiso 1 1 calc R
H11B H 1.1417 0.4739 0.2476 0.057 Uiso 1 1 calc R
C12 C 1.1744(3) 0.5851(5) 0.3181(3) 0.0495(17) Uani 1 1 d .
H12A H 1.1799 0.6491 0.2909 0.074 Uiso 1 1 calc R
H12B H 1.2209 0.5494 0.3277 0.074 Uiso 1 1 calc R
H12C H 1.1555 0.6108 0.3563 0.074 Uiso 1 1 calc R
C13 C 0.9815(3) 0.3693(4) 0.2747(2) 0.0328(13) Uani 1 1 d .
C14 C 0.9628(3) 0.3933(4) 0.3410(2) 0.0305(13) Uani 1 1 d .
C15 C 0.9111(3) 0.4758(5) 0.3538(3) 0.0300(13) Uani 1 1 d .
C16 C 0.8906(3) 0.4887(5) 0.4138(2) 0.0353(14) Uani 1 1 d .
H16 H 0.8557 0.5433 0.4213 0.042 Uiso 1 1 calc R
C17 C 0.9201(3) 0.4230(5) 0.4639(2) 0.0340(14) Uani 1 1 d .
C18 C 0.9735(3) 0.3423(5) 0.4522(2) 0.0350(14) Uani 1 1 d .
C19 C 0.9933(3) 0.3294(4) 0.3914(2) 0.0319(14) Uani 1 1 d .
H19 H 1.0286 0.2755 0.3839 0.038 Uiso 1 1 calc R
C20 C 1.0098(3) 0.2728(5) 0.5052(3) 0.0470(16) Uani 1 1 d .
H20A H 1.0448 0.2223 0.4889 0.070 Uiso 1 1 calc R
H20B H 0.9737 0.2290 0.5246 0.070 Uiso 1 1 calc R
H20C H 1.0341 0.3227 0.5357 0.070 Uiso 1 1 calc R
C21 C 0.8955(3) 0.4385(5) 0.5286(2) 0.0449(16) Uani 1 1 d .
H21A H 0.8587 0.4965 0.5277 0.067 Uiso 1 1 calc R
H21B H 0.9363 0.4608 0.5568 0.067 Uiso 1 1 calc R
H21C H 0.8759 0.3680 0.5426 0.067 Uiso 1 1 calc R
C22 C 0.7769(3) 0.7414(5) 0.1749(3) 0.0441(16) Uani 1 1 d .
H22 H 0.8127 0.7668 0.1462 0.053 Uiso 1 1 calc R
C23 C 0.7200(4) 0.6753(6) 0.1387(3) 0.068(2) Uani 1 1 d .
H23A H 0.7416 0.6104 0.1201 0.102 Uiso 1 1 calc R
H23B H 0.6967 0.7224 0.1061 0.102 Uiso 1 1 calc R
H23C H 0.6844 0.6502 0.1661 0.102 Uiso 1 1 calc R
C24 C 0.7475(3) 0.8454(5) 0.2069(3) 0.0593(19) Uani 1 1 d .
H24A H 0.7093 0.8226 0.2322 0.089 Uiso 1 1 calc R
H24B H 0.7286 0.8988 0.1756 0.089 Uiso 1 1 calc R
H24C H 0.7861 0.8806 0.2330 0.089 Uiso 1 1 calc R
C25 C 0.1396(3) 0.1584(5) 0.1813(3) 0.0334(14) Uani 1 1 d .
C26 C 0.1745(3) 0.2406(5) 0.1472(3) 0.0361(14) Uani 1 1 d .
H26 H 0.1885 0.3090 0.1666 0.043 Uiso 1 1 calc R
C27 C 0.1888(3) 0.2232(5) 0.0848(3) 0.0404(15) Uani 1 1 d .
C28 C 0.1661(3) 0.1222(5) 0.0551(3) 0.0398(15) Uani 1 1 d .
C29 C 0.1298(3) 0.0442(5) 0.0892(3) 0.0373(15) Uani 1 1 d .
H29 H 0.1131 -0.0220 0.0687 0.045 Uiso 1 1 calc R
C30 C 0.1162(3) 0.0570(5) 0.1517(3) 0.0339(14) Uani 1 1 d .
C31 C 0.2316(3) 0.3114(5) 0.0516(3) 0.0538(18) Uani 1 1 d .
H31A H 0.2780 0.2802 0.0430 0.081 Uiso 1 1 calc R
H31B H 0.2390 0.3773 0.0780 0.081 Uiso 1 1 calc R
H31C H 0.2049 0.3327 0.0129 0.081 Uiso 1 1 calc R
C32 C 0.1804(3) 0.0979(6) -0.0121(3) 0.0525(18) Uani 1 1 d .
H32A H 0.1586 0.1565 -0.0388 0.079 Uiso 1 1 calc R
H32B H 0.1596 0.0255 -0.0245 0.079 Uiso 1 1 calc R
H32C H 0.2320 0.0962 -0.0159 0.079 Uiso 1 1 calc R
C33 C 0.0843(3) -0.0414(5) 0.1856(2) 0.0358(14) Uani 1 1 d .
C34 C -0.0200(3) 0.0705(4) 0.2207(2) 0.0321(13) Uani 1 1 d .
H34A H -0.0013 0.1401 0.2036 0.038 Uiso 1 1 calc R
H34B H -0.0439 0.0911 0.2580 0.038 Uiso 1 1 calc R
C35 C -0.0773(3) 0.0221(5) 0.1728(3) 0.0414(15) Uani 1 1 d .
H35A H -0.0941 -0.0510 0.1872 0.050 Uiso 1 1 calc R
H35B H -0.0563 0.0104 0.1330 0.050 Uiso 1 1 calc R
C36 C -0.1418(3) 0.1051(5) 0.1638(3) 0.0469(16) Uani 1 1 d .
H36A H -0.1647 0.1118 0.2024 0.070 Uiso 1 1 calc R
H36B H -0.1765 0.0768 0.1314 0.070 Uiso 1 1 calc R
H36C H -0.1245 0.1784 0.1518 0.070 Uiso 1 1 calc R
C37 C 0.0202(3) -0.1140(5) 0.2700(2) 0.0336(14) Uani 1 1 d .
C38 C -0.0266(3) -0.0905(4) 0.3240(2) 0.0322(13) Uani 1 1 d .
C39 C -0.0071(3) -0.0066(5) 0.3689(2) 0.0322(13) Uani 1 1 d .
C40 C -0.0492(3) 0.0117(5) 0.4182(3) 0.0351(14) Uani 1 1 d .
H40 H -0.0357 0.0685 0.4473 0.042 Uiso 1 1 calc R
C41 C -0.1113(3) -0.0521(5) 0.4259(2) 0.0328(14) Uani 1 1 d .
C42 C -0.1321(3) -0.1362(4) 0.3812(2) 0.0317(13) Uani 1 1 d .
C43 C -0.0894(3) -0.1526(4) 0.3315(2) 0.0332(14) Uani 1 1 d .
H43 H -0.1035 -0.2079 0.3017 0.040 Uiso 1 1 calc R
C44 C -0.1544(3) -0.0292(5) 0.4822(3) 0.0437(16) Uani 1 1 d .
H44A H -0.1478 -0.0912 0.5114 0.066 Uiso 1 1 calc R
H44B H -0.2052 -0.0219 0.4685 0.066 Uiso 1 1 calc R
H44C H -0.1374 0.0402 0.5023 0.066 Uiso 1 1 calc R
C45 C -0.2004(3) -0.2061(5) 0.3852(3) 0.0419(15) Uani 1 1 d .
H45A H -0.2038 -0.2619 0.3523 0.063 Uiso 1 1 calc R
H45B H -0.2423 -0.1571 0.3808 0.063 Uiso 1 1 calc R
H45C H -0.1987 -0.2438 0.4252 0.063 Uiso 1 1 calc R
C46 C 0.2424(3) 0.1997(5) 0.3898(2) 0.0367(14) Uani 1 1 d .
H46 H 0.2560 0.1316 0.4146 0.044 Uiso 1 1 calc R
C47 C 0.2430(3) 0.3015(5) 0.4337(3) 0.0492(17) Uani 1 1 d .
H47A H 0.2287 0.3686 0.4100 0.074 Uiso 1 1 calc R
H47B H 0.2913 0.3119 0.4536 0.074 Uiso 1 1 calc R
H47C H 0.2095 0.2885 0.4651 0.074 Uiso 1 1 calc R
C48 C 0.2934(3) 0.2112(5) 0.3387(3) 0.0522(18) Uani 1 1 d .
H48A H 0.2904 0.1441 0.3128 0.078 Uiso 1 1 calc R
H48B H 0.3424 0.2201 0.3571 0.078 Uiso 1 1 calc R
H48C H 0.2800 0.2767 0.3134 0.078 Uiso 1 1 calc R

loop_
_atom_site_aniso_label
_atom_site_aniso_U_11
_atom_site_aniso_U_22
_atom_site_aniso_U_33
_atom_site_aniso_U_23
_atom_site_aniso_U_13
_atom_site_aniso_U_12
V1 0.0251(5) 0.0401(6) 0.0272(6) -0.0008(5) 0.0079(4) 0.0008(5)
V2 0.0266(6) 0.0425(6) 0.0314(6) -0.0033(5) 0.0086(4) -0.0011(5)
N1 0.024(3) 0.035(3) 0.028(3) 0.004(2) 0.009(2) 0.004(2)
N2 0.030(3) 0.038(3) 0.027(3) 0.002(2) 0.012(2) 0.009(2)
O1 0.033(2) 0.041(2) 0.030(2) -0.0084(17) 0.0050(17) -0.0054(18)
O2 0.029(2) 0.036(2) 0.033(2) 0.0005(17) 0.0135(17) 0.0000(17)
O3 0.028(2) 0.047(2) 0.028(2) 0.0033(18) 0.0095(17) 0.0071(18)
O4 0.027(2) 0.046(2) 0.031(2) 0.0041(18) 0.0084(17) 0.0085(18)
O5 0.030(2) 0.044(2) 0.043(2) -0.0044(19) 0.0053(18) 0.0081(19)
O6 0.027(2) 0.041(2) 0.030(2) -0.0012(17) 0.0093(17) 0.0013(17)
O7 0.033(2) 0.051(3) 0.034(2) -0.0068(19) 0.0094(18) -0.010(2)
O8 0.031(2) 0.048(3) 0.030(2) -0.0077(18) 0.0077(17) -0.0065(18)
C1 0.024(3) 0.041(4) 0.028(3) -0.005(3) 0.010(2) -0.003(3)
C2 0.029(3) 0.033(3) 0.039(4) 0.004(3) 0.005(3) -0.002(3)
C3 0.032(3) 0.049(4) 0.026(3) 0.004(3) 0.004(3) -0.008(3)
C4 0.027(3) 0.044(4) 0.026(3) -0.001(3) 0.010(2) 0.002(3)
C5 0.027(3) 0.043(4) 0.033(3) -0.003(3) 0.009(3) 0.003(3)
C6 0.027(3) 0.042(4) 0.025(3) -0.002(3) 0.004(3) -0.002(3)
C7 0.031(3) 0.056(4) 0.039(4) 0.005(3) 0.014(3) -0.001(3)
C8 0.035(3) 0.065(4) 0.030(3) 0.003(3) 0.011(3) 0.000(3)
C9 0.046(4) 0.038(3) 0.022(3) 0.001(3) 0.018(3) 0.007(3)
C10 0.028(3) 0.039(3) 0.026(3) -0.002(3) 0.005(2) -0.001(3)
C11 0.029(4) 0.055(4) 0.057(4) 0.006(3) -0.002(3) 0.003(3)
C12 0.029(3) 0.082(5) 0.038(4) 0.007(3) 0.003(3) -0.012(3)
C13 0.039(3) 0.035(3) 0.026(3) 0.005(3) 0.015(3) -0.001(3)
C14 0.025(3) 0.036(3) 0.031(3) -0.001(3) 0.007(3) -0.006(3)
C15 0.023(3) 0.037(3) 0.030(3) 0.001(3) 0.005(3) -0.007(3)
C16 0.031(3) 0.046(4) 0.030(3) -0.002(3) 0.009(3) -0.003(3)
C17 0.033(3) 0.040(4) 0.029(3) -0.001(3) 0.002(3) -0.008(3)
C18 0.034(3) 0.042(4) 0.030(3) -0.001(3) 0.002(3) -0.006(3)
C19 0.024(3) 0.033(3) 0.037(4) 0.000(3) -0.003(3) 0.003(3)
C20 0.051(4) 0.053(4) 0.037(4) 0.002(3) -0.003(3) -0.006(3)
C21 0.050(4) 0.058(4) 0.029(3) 0.002(3) 0.014(3) -0.008(3)
C22 0.039(4) 0.057(4) 0.037(4) 0.001(3) 0.010(3) 0.009(3)
C23 0.067(5) 0.071(5) 0.063(5) -0.012(4) -0.013(4) 0.003(4)
C24 0.044(4) 0.067(5) 0.067(5) 0.002(4) 0.001(3) 0.017(4)
C25 0.022(3) 0.042(4) 0.037(4) 0.004(3) 0.009(3) 0.008(3)
C26 0.028(3) 0.034(3) 0.048(4) 0.000(3) 0.010(3) 0.006(3)
C27 0.029(3) 0.057(4) 0.037(4) 0.007(3) 0.015(3) 0.009(3)
C28 0.030(3) 0.054(4) 0.035(4) 0.005(3) 0.004(3) 0.010(3)
C29 0.024(3) 0.051(4) 0.037(4) -0.001(3) 0.003(3) 0.006(3)
C30 0.027(3) 0.041(4) 0.034(3) -0.001(3) 0.005(3) 0.003(3)
C31 0.051(4) 0.062(5) 0.052(4) 0.012(3) 0.026(3) 0.009(4)
C32 0.044(4) 0.085(5) 0.030(4) 0.006(3) 0.013(3) 0.007(4)
C33 0.035(3) 0.045(4) 0.030(3) 0.001(3) 0.023(3) 0.006(3)
C34 0.028(3) 0.035(3) 0.034(3) -0.002(3) 0.008(3) 0.004(3)
C35 0.038(4) 0.045(4) 0.041(4) -0.004(3) 0.001(3) 0.005(3)
C36 0.038(4) 0.061(4) 0.041(4) -0.001(3) 0.000(3) 0.007(3)
C37 0.035(3) 0.037(3) 0.031(3) 0.005(3) 0.016(3) -0.001(3)
C38 0.034(3) 0.034(3) 0.029(3) -0.003(3) 0.010(3) -0.003(3)
C39 0.026(3) 0.040(4) 0.031(3) 0.001(3) 0.004(3) -0.003(3)
C40 0.035(4) 0.036(3) 0.034(3) -0.003(3) 0.006(3) -0.001(3)
C41 0.027(3) 0.039(4) 0.033(3) 0.005(3) 0.006(3) 0.002(3)
C42 0.028(3) 0.031(3) 0.035(3) 0.008(3) 0.001(3) -0.002(3)
C43 0.033(3) 0.035(3) 0.032(3) 0.005(3) 0.004(3) 0.000(3)
C44 0.041(4) 0.051(4) 0.041(4) 0.002(3) 0.017(3) 0.002(3)
C45 0.040(4) 0.048(4) 0.038(4) -0.001(3) 0.012(3) -0.002(3)
C46 0.032(3) 0.048(4) 0.030(3) 0.000(3) 0.002(3) -0.012(3)
C47 0.051(4) 0.054(4) 0.043(4) -0.002(3) 0.004(3) -0.019(3)
C48 0.036(4) 0.070(5) 0.052(4) 0.005(4) 0.017(3) -0.006(3)

loop_
_atom_type_symbol
_atom_type_description
_atom_type_scat_dispersion_real
_atom_type_scat_dispersion_imag
_atom_type_scat_source
C C 0.0033 0.0016 'International Tables Vol C Tables 4.2.6.8 and 6.1.1.4'
H H 0.0000 0.0000 'International Tables Vol C Tables 4.2.6.8 and 6.1.1.4'
N N 0.0061 0.0033 'International Tables Vol C Tables 4.2.6.8 and 6.1.1.4'
O O 0.0106 0.0060 'International Tables Vol C Tables 4.2.6.8 and 6.1.1.4'
V V 0.3005 0.5294 'International Tables Vol C Tables 4.2.6.8 and 6.1.1.4'

loop_
_geom_angle_atom_site_label_1
_geom_angle_atom_site_label_2
_geom_angle_atom_site_label_3
_geom_angle
O1 V1 O4 107.39(18)
O1 V1 O3 115.32(17)
O4 V1 O3 93.21(16)
O1 V1 O2 108.42(17)
O4 V1 O2 89.95(16)
O3 V1 O2 132.79(16)
O1 V1 N1 89.15(17)
O4 V1 N1 163.08(17)
O3 V1 N1 82.50(15)
O2 V1 N1 81.23(15)
O5 V2 O8 105.19(18)
O5 V2 O7 113.73(18)
O8 V2 O7 93.09(16)
O5 V2 O6 110.66(17)
O8 V2 O6 92.93(16)
O7 V2 O6 131.71(16)
O5 V2 N2 89.71(17)
O8 V2 N2 165.05(16)
O7 V2 N2 81.73(15)
O6 V2 N2 80.41(15)
C10 N1 C9 112.3(4)
C10 N1 C13 111.5(4)
C9 N1 C13 105.1(4)
C10 N1 V1 111.0(3)
C9 N1 V1 108.4(3)
C13 N1 V1 108.4(3)
C33 N2 C37 105.2(4)
C33 N2 C34 111.7(4)
C37 N2 C34 111.9(4)
C33 N2 V2 108.3(3)
C37 N2 V2 108.7(3)
C34 N2 V2 110.8(3)
C1 O2 V1 130.4(3)
C15 O3 V1 141.4(3)
C22 O4 V1 135.0(3)
C25 O6 V2 132.1(3)
C39 O7 V2 141.4(3)
C46 O8 V2 134.4(3)
O2 C1 C6 122.6(5)
O2 C1 C2 117.2(5)
C6 C1 C2 120.2(5)
C1 C2 C3 122.0(5)
C2 C3 C4 118.6(5)
C2 C3 C7 119.8(5)
C4 C3 C7 121.5(5)
C5 C4 C3 118.4(5)
C5 C4 C8 120.4(5)
C3 C4 C8 121.2(5)
C4 C5 C6 123.7(5)
C1 C6 C5 117.1(5)
C1 C6 C9 124.1(5)
C5 C6 C9 118.5(5)
N1 C9 C6 112.6(4)
N1 C10 C11 116.1(4)
C12 C11 C10 111.2(5)
C14 C13 N1 112.5(4)
C19 C14 C15 117.4(5)
C19 C14 C13 121.0(5)
C15 C14 C13 121.5(5)
O3 C15 C16 119.9(5)
O3 C15 C14 120.0(5)
C16 C15 C14 120.1(5)
C15 C16 C17 122.4(5)
C16 C17 C18 118.2(5)
C16 C17 C21 120.9(5)
C18 C17 C21 120.9(5)
C19 C18 C17 118.9(5)
C19 C18 C20 120.6(5)
C17 C18 C20 120.5(5)
C18 C19 C14 123.0(5)
O4 C22 C23 109.7(5)
O4 C22 C24 108.2(5)
C23 C22 C24 113.3(5)
O6 C25 C26 118.4(5)
O6 C25 C30 122.3(5)
C26 C25 C30 119.3(5)
C27 C26 C25 121.9(6)
C28 C27 C26 119.1(5)
C28 C27 C31 121.2(5)
C26 C27 C31 119.6(6)
C29 C28 C27 117.8(5)
C29 C28 C32 120.5(6)
C27 C28 C32 121.7(5)
C28 C29 C30 124.8(6)
C29 C30 C25 117.0(5)
C29 C30 C33 119.2(5)
C25 C30 C33 123.5(5)
N2 C33 C30 113.3(4)
N2 C34 C35 117.0(4)
C34 C35 C36 109.5(4)
N2 C37 C38 111.3(4)
C43 C38 C39 117.5(5)
C43 C38 C37 121.4(5)
C39 C38 C37 121.1(5)
O7 C39 C40 119.1(5)
O7 C39 C38 120.5(5)
C40 C39 C38 120.3(5)
C39 C40 C41 121.8(5)
C40 C41 C42 118.8(5)
C40 C41 C44 119.1(5)
C42 C41 C44 122.1(5)
C43 C42 C41 118.5(5)
C43 C42 C45 119.7(5)
C41 C42 C45 121.8(5)
C38 C43 C42 123.0(5)
O8 C46 C48 110.0(4)
O8 C46 C47 107.0(4)
C48 C46 C47 113.8(5)

loop_
_geom_bond_atom_site_label_1
_geom_bond_atom_site_label_2
_geom_bond_distance
V1 O1 1.589(3)
V1 O4 1.762(3)
V1 O3 1.814(3)
V1 O2 1.848(3)
V1 N1 2.272(4)
V2 O5 1.585(3)
V2 O8 1.768(4)
V2 O7 1.818(4)
V2 O6 1.840(4)
V2 N2 2.283(4)
N1 C10 1.497(6)
N1 C9 1.498(6)
N1 C13 1.512(6)
N2 C33 1.502(6)
N2 C37 1.504(6)
N2 C34 1.505(6)
O2 C1 1.371(6)
O3 C15 1.357(6)
O4 C22 1.422(6)
O6 C25 1.354(6)
O7 C39 1.361(6)
O8 C46 1.438(6)
C1 C6 1.387(7)
C1 C2 1.391(7)
C2 C3 1.395(7)
C3 C4 1.396(7)
C3 C7 1.495(7)
C4 C5 1.388(7)
C4 C8 1.513(7)
C5 C6 1.397(7)
C6 C9 1.529(7)
C10 C11 1.507(7)
C11 C12 1.507(7)
C13 C14 1.509(7)
C14 C19 1.392(7)
C14 C15 1.399(7)
C15 C16 1.373(7)
C16 C17 1.391(7)
C17 C18 1.401(7)
C17 C21 1.498(7)
C18 C19 1.384(7)
C18 C20 1.507(7)
C22 C23 1.471(8)
C22 C24 1.519(8)
C25 C26 1.396(7)
C25 C30 1.400(7)
C26 C27 1.394(7)
C27 C28 1.392(8)
C27 C31 1.510(7)
C28 C29 1.376(7)
C28 C32 1.506(7)
C29 C30 1.386(7)
C30 C33 1.507(7)
C34 C35 1.518(7)
C35 C36 1.534(7)
C37 C38 1.519(7)
C38 C43 1.385(7)
C38 C39 1.399(7)
C39 C40 1.375(7)
C40 C41 1.386(7)
C41 C42 1.403(7)
C41 C44 1.517(7)
C42 C43 1.386(7)
C42 C45 1.509(7)
C46 C48 1.502(7)
C46 C47 1.518(7)
